data_4321037
loop_
_publ_author_name
'Raymond J. Batchelor'
'Frederick W. B. Einstein'
'Ian D. Gay'
'Jian-Hua Gu'
'Seema Mehta'
'B. Mario Pinto'
'Xue-Min Zhou'

_publ_contact_author
;
 F.W.B. Einstein
 Dept. of Chemistry, Simon Fraser University
 8888 University Way
 Burnaby, B.C.
 Canada
 V5A 1S6
;
_publ_contact_author_email einstein@sfu.ca
_publ_contact_author_fax 604-291-3765
_publ_contact_author_phone 604-291-4878
_publ_section_title
;
 Synthesis, Characterization, and Redox Behavior of New Selenium Coronands
 and of Copper(I) and Copper(II) Complexes of Selenium Coronands
;
_journal_name_full 'Inorganic Chemistry'
_journal_page_first 2558
_journal_page_last 2571
_journal_paper_doi 10.1021/ic991345p
_journal_volume 39
_journal_year 2000
_chemical_formula_moiety 'Se4 Cu S2 F6 O8 C14 H24 '
_chemical_formula_sum 'C14 H24 Cu F6 O8 S2 Se4'
_chemical_formula_weight 877.84
_chemical_name_systematic ?
_space_group_IT_number 14
_symmetry_cell_setting monoclinic
_symmetry_space_group_name_Hall '-P 2ybc'
_symmetry_space_group_name_H-M 'P 1 21/c 1'
_cell_angle_alpha 90.0
_cell_angle_beta 96.76(2)
_cell_angle_gamma 90.0
_cell_formula_units_Z 2
_cell_length_a 6.875(2)
_cell_length_b 10.945(2)
_cell_length_c 17.496(2)
_cell_measurement_reflns_used 24
_cell_measurement_temperature 195
_cell_measurement_theta_max 20.00
_cell_measurement_theta_min 17.50
_cell_volume 1307.4(5)
_computing_data_reduction 'NRCVAX DATRD2'
_computing_molecular_graphics CRYSTALS
_computing_publication_material 'NRCVAX TABLES'
_computing_structure_refinement 'NRCVAX LSTSQ'
_computing_structure_solution 'NRCVAX SOLVER'
_diffrn_ambient_temperature 195
_diffrn_measurement_device 'Nonius CAD-4    '
_diffrn_measurement_method 'Theta/2theta scan b/P/b '
_diffrn_radiation_monochromator graphite
_diffrn_radiation_source 'xray tube'
_diffrn_radiation_type 'Molybdenum K\a'
_diffrn_radiation_wavelength 0.70930
_diffrn_reflns_number 2284
_diffrn_reflns_theta_max 25.00
_diffrn_reflns_theta_min 2.00
_diffrn_standards_decay_% 0.0
_diffrn_standards_interval_time 60
_diffrn_standards_number 2
_exptl_absorpt_coefficient_mu 6.58
_exptl_absorpt_correction_T_max 1.0000
_exptl_absorpt_correction_T_min 0.873
_exptl_absorpt_correction_type empirical
_exptl_crystal_density_diffrn 2.230
_exptl_crystal_F_000 845.84
_exptl_crystal_size_max 0.21
_exptl_crystal_size_mid 0.28
_exptl_crystal_size_min 0.29
_refine_diff_density_max 0.42
_refine_diff_density_min -0.56
_refine_ls_goodness_of_fit_obs 1.17
_refine_ls_matrix_type full
_refine_ls_number_parameters 159
_refine_ls_number_reflns 1816
_refine_ls_number_restraints 8
_refine_ls_R_factor_obs 0.023
_refine_ls_shift/esd_max 0.06
_refine_ls_structure_factor_coef F
_refine_ls_weighting_details Chebyshev
_refine_ls_weighting_scheme calc
_refine_ls_wR_factor_obs 0.025
_reflns_number_observed 1816
_reflns_number_total 2284
_reflns_observed_criterion 'Inet > 2.5\s(Inet)'
_cod_data_source_file ic991345p_7.cif
_cod_data_source_block cuo
_cod_depositor_comments
;
 Changing the _atom_site_occupancy data item value from '.' to '1'
 for all fully occupied atom sites.

 Antanas Vaitkus,
 2017-02-19
;
_cod_original_cell_volume 1307.3
_cod_original_formula_sum 'Se4 Cu S2 F6 O8 C14 H24 '
_cod_database_code 4321037

loop_
_symmetry_equiv_pos_as_xyz
x,y,z
-x,-y,-z
-x,1/2+y,1/2-z
x,1/2-y,1/2+z

loop_
_atom_site_aniso_label
_atom_site_aniso_U_11
_atom_site_aniso_U_22
_atom_site_aniso_U_33
_atom_site_aniso_U_12
_atom_site_aniso_U_13
_atom_site_aniso_U_23
_atom_site_aniso_type_symbol
Se(1) 0.01867(19) 0.0560(3) 0.02952(21) 0.00165(17) -0.00213(15) -0.01877(19) Se
Se(5) 0.01853(17) 0.02639(18) 0.01720(16) 0.00386(14) 0.00174(12) 0.00059(14) Se
Cu 0.0177(3) 0.0312(3) 0.0173(3) 0.0000(3) 0.00253(22) -0.0053(3) Cu
S 0.0381(5) 0.0331(5) 0.0265(4) 0.0118(4) 0.0091(4) 0.0071(4) S
F(1) 0.159(4) 0.0390(16) 0.0641(20) 0.0414(21) -0.0046(22) 0.0103(15) F
F(2) 0.143(3) 0.0624(20) 0.0522(18) -0.0026(22) -0.0097(20) -0.0232(16) F
F(3) 0.0694(23) 0.107(3) 0.148(4) 0.0262(22) 0.058(3) -0.012(3) F
O(1) 0.084(3) 0.0513(19) 0.0398(18) 0.0330(19) 0.0142(17) 0.0227(16) O
O(2) 0.0620(25) 0.112(4) 0.102(3) 0.001(2) 0.0516(25) 0.024(3) O
O(3) 0.111(3) 0.0478(20) 0.0489(20) 0.0119(21) -0.0266(21) -0.0150(17) O
O(4) 0.0371(16) 0.0310(15) 0.0279(13) 0.0080(12) 0.0008(12) 0.0021(12) O
C(1) 0.063(3) 0.0303(22) 0.048(3) 0.0103(21) 0.0058(24) -0.0018(20) C
C(2) 0.0409(23) 0.054(3) 0.0203(18) 0.0209(20) -0.0053(16) -0.0027(18) C
C(3) 0.0367(21) 0.0434(24) 0.0197(17) 0.0145(18) 0.0063(16) 0.0092(16) C
C(4) 0.0262(18) 0.0468(23) 0.0213(18) 0.0050(17) 0.0079(14) 0.0092(17) C
C(6) 0.0433(24) 0.0327(21) 0.0349(21) 0.0071(18) 0.0076(18) -0.0068(18) C
C(7) 0.04950 0.03200 0.04610 -0.00150 0.00940 -0.01820 C
C(8) 0.04180 0.05274 0.04010 -0.00534 -0.00173 -0.02952 C
C(17) 0.04770 0.04250 0.03830 0.00160 0.00400 -0.02250 C
C(18) 0.04180 0.05270 0.04010 -0.00530 -0.00170 -0.02950 C

loop_
_atom_site_label
_atom_site_fract_x
_atom_site_fract_y
_atom_site_fract_z
_atom_site_U_iso_or_equiv
_atom_site_thermal_displace_type
_atom_site_calc_flag
_atom_site_refinement_flags
_atom_site_type_symbol
_atom_site_occupancy
Se(1) 0.69394(5) 0.56691(4) 0.120230(20) 0.03513(21) Uani ? . Se 1
Se(5) 0.19986(5) 0.58399(3) 0.043230(20) 0.02074(15) Uani ? . Se 1
Cu 0.50000 0.50000 0.00000 0.0220(3) Uani ? S Cu 1
S 0.84782(14) 0.17244(9) 0.16537(5) 0.0321(5) Uani ? . S 1
F(1) 1.0074(6) -0.0406(3) 0.18422(19) 0.089(3) Uani ? . F 1
F(2) 0.8675(7) -0.0096(3) 0.07102(19) 0.0877(24) Uani ? . F 1
F(3) 1.1356(6) 0.0755(4) 0.1052(3) 0.105(3) Uani ? . F 1
O(1) 0.8104(6) 0.2508(3) 0.09997(18) 0.0580(19) Uani ? . O 1
O(2) 0.6756(6) 0.1222(4) 0.1900(3) 0.089(3) Uani ? . O 1
O(3) 0.9818(7) 0.2167(3) 0.22607(20) 0.0720(23) Uani ? . O 1
O(4) 0.4180(4) 0.3400(3) 0.08056(15) 0.0323(13) Uani ? . O 1
C(1) 0.9718(8) 0.0437(4) 0.1294(3) 0.047(3) Uani ? . C 1
C(2) 0.5624(6) 0.4629(4) 0.18898(22) 0.0391(21) Uani ? . C 1
C(3) 0.3820(6) 0.3985(4) 0.15028(20) 0.0330(19) Uani ? . C 1
C(4) 0.2000(5) 0.4758(4) 0.13233(21) 0.0310(19) Uani ? . C 1
C(6) 0.2512(6) 0.7449(4) 0.0902(3) 0.0367(20) Uani ? . C 1
C(7) 0.4575(7) 0.7922(4) 0.0959(3) 0.04223 Uani ? . C 0.871(6)
C(8) 0.6051(8) 0.7285(4) 0.1523(3) 0.04540 Uani ? . C 0.871(6)
C(17) 0.4324(23) 0.764(3) 0.1472(12) 0.04292 Uani ? . C 0.129(6)
C(18) 0.6302(23) 0.7419(10) 0.1201(21) 0.04539 Uani ? . C 0.129(6)
H(4) 0.498(8) 0.288(5) 0.090(3) 0.002(4) Uiso ? . H 1
H(21) 0.5243(6) 0.5124(4) 0.22929(22) 0.046(4) Uiso ? . H 1
H(22) 0.6528(6) 0.4027(4) 0.21000(22) 0.046(4) Uiso ? . H 1
H(3) 0.3566(6) 0.3373(4) 0.18629(20) 0.041(4) Uiso ? . H 1
H(41) 0.1860(5) 0.5249(4) 0.17612(21) 0.039(4) Uiso ? . H 1
H(42) 0.0908(5) 0.4224(4) 0.12301(21) 0.039(4) Uiso ? . H 1
H(61) 0.1698(6) 0.8022(4) 0.0608(3) 0.047(4) Uiso ? . H 0.871(6)
H(62) 0.2153(6) 0.7412(4) 0.1410(3) 0.047(4) Uiso ? . H 0.871(6)
H(71) 0.4553(7) 0.8759(4) 0.1103(3) 0.053(4) Uiso ? . H 0.871(6)
H(72) 0.5004(7) 0.7855(4) 0.0464(3) 0.053(4) Uiso ? . H 0.871(6)
H(81) 0.7169(8) 0.7798(4) 0.1615(3) 0.055(4) Uiso ? . H 0.871(6)
H(82) 0.5484(8) 0.7179(4) 0.1989(3) 0.055(4) Uiso ? . H 0.871(6)
H(161) 0.2601(6) 0.8011(4) 0.0494(3) 0.047(4) Uiso ? . H 0.129(6)
H(162) 0.1411(6) 0.7649(4) 0.1159(3) 0.047(4) Uiso ? . H 0.129(6)
H(171) 0.4303(23) 0.846(3) 0.1646(12) 0.053(4) Uiso ? . H 0.129(6)
H(172) 0.4220(23) 0.710(3) 0.1892(12) 0.053(4) Uiso ? . H 0.129(6)
H(181) 0.7274(23) 0.7836(10) 0.1534(21) 0.055(4) Uiso ? . H 0.129(6)
H(182) 0.6284(23) 0.7729(10) 0.0693(21) 0.055(4) Uiso ? . H 0.129(6)

loop_
_atom_type_symbol
_atom_type_description
_atom_type_scat_dispersion_real
_atom_type_scat_dispersion_imag
_atom_type_scat_source
Se ? -0.178 2.223 'International Tables Vol. IV Table 2.2B'
Cu ? 0.263 1.266 'International Tables Vol. IV Table 2.2B'
S ? 0.110 0.124 'International Tables Vol. IV Table 2.2B'
F ? 0.014 0.010 'International Tables Vol. IV Table 2.2B'
O ? 0.008 0.006 'International Tables Vol. IV Table 2.2B'
C ? 0.002 0.002 'International Tables Vol. IV Table 2.2B'
H ? 0.000 0.000 'International Tables Vol. IV Table 2.2B'

loop_
_geom_angle_atom_site_label_1
_geom_angle_atom_site_label_2
_geom_angle_atom_site_label_3
_geom_angle
_geom_angle_site_symmetry_1
_geom_angle_site_symmetry_2
_geom_angle_site_symmetry_3
_geom_angle_publ_flag
Cu Se(1) C(2) 96.28(11) ? ? ? ?
Cu Se(1) C(8) 110.77(15) ? ? ? ?
Cu Se(1) C(18) 101.0(9) ? ? ? ?
C(2) Se(1) C(8) 99.53(21) ? ? ? ?
C(2) Se(1) C(18) 116.7(9) ? ? ? ?
Cu Se(5) C(4) 95.57(11) ? ? ? ?
Cu Se(5) C(6) 110.44(12) ? ? ? ?
C(4) Se(5) C(6) 103.11(17) ? ? ? ?
Se(1) Cu Se(5) 90.897(22) ? ? ? ?
Se(1) Cu O(4) 81.60(6) ? ? ? ?
Se(5) Cu O(4) 79.95(7) ? ? ? ?
O(1) S O(2) 113.43(24) ? ? ? ?
O(1) S O(3) 115.96(21) ? ? ? ?
O(1) S C(1) 103.81(21) ? ? ? ?
O(2) S O(3) 113.6(3) ? ? ? ?
O(2) S C(1) 104.5(3) ? ? ? ?
O(3) S C(1) 103.78(23) ? ? ? ?
Cu O(4) C(3) 104.80(22) ? ? ? ?
S C(1) F(1) 110.2(3) ? ? ? ?
S C(1) F(2) 112.5(4) ? ? ? ?
S C(1) F(3) 111.7(3) ? ? ? ?
F(1) C(1) F(2) 106.8(4) ? ? ? ?
F(1) C(1) F(3) 109.1(4) ? ? ? ?
F(2) C(1) F(3) 106.3(4) ? ? ? ?
Se(1) C(2) C(3) 114.2(3) ? ? ? ?
O(4) C(3) C(2) 112.1(3) ? ? ? ?
O(4) C(3) C(4) 107.3(3) ? ? ? ?
C(2) C(3) C(4) 116.5(3) ? ? ? ?
Se(5) C(4) C(3) 115.2(3) ? ? ? ?
Se(5) C(6) C(7) 117.4(3) ? ? ? ?
Se(5) C(6) C(17) 119.6(13) ? ? ? ?
C(6) C(7) C(8) 116.3(4) ? ? ? ?
Se(1) C(8) C(7) 115.9(4) ? ? ? ?
C(6) C(17) C(18) 118.1(19) ? ? ? ?
Se(1) C(18) C(17) 111.4(17) ? ? ? ?

loop_
_geom_bond_atom_site_label_1
_geom_bond_atom_site_label_2
_geom_bond_distance
_geom_bond_site_symmetry_1
_geom_bond_site_symmetry_2
_geom_bond_publ_flag
Se(1) Cu 2.4655(6) ? ? ?
Se(1) C(2) 1.953(4) ? ? ?
Se(1) C(8) 1.974(5) ? ? ?
Se(1) C(18) 1.965(11) ? ? ?
Se(5) Cu 2.4581(7) ? ? ?
Se(5) C(4) 1.958(4) ? ? ?
Se(5) C(6) 1.958(4) ? ? ?
Cu O(4) 2.358(3) ? ? ?
S O(1) 1.429(3) ? ? ?
S O(2) 1.417(5) ? ? ?
S O(3) 1.407(4) ? ? ?
S C(1) 1.798(5) ? ? ?
F(1) C(1) 1.332(5) ? ? ?
F(2) C(1) 1.314(6) ? ? ?
F(3) C(1) 1.297(7) ? ? ?
O(4) C(3) 1.425(5) ? ? ?
C(2) C(3) 1.516(6) ? ? ?
C(3) C(4) 1.512(5) ? ? ?
C(6) C(7) 1.503(6) ? ? ?
C(6) C(17) 1.516(17) ? ? ?
C(7) C(8) 1.502(7) ? ? ?
C(17) C(18) 1.51(3) ? ? ?

loop_
_geom_contact_atom_site_label_1
_geom_contact_atom_site_label_2
_geom_contact_distance
_geom_contact_site_symmetry_1
_geom_contact_site_symmetry_2
_geom_contact_publ_flag
? ? ? ? ? ?

loop_
_geom_torsion_atom_site_label_1
_geom_torsion_atom_site_label_2
_geom_torsion_atom_site_label_3
_geom_torsion_atom_site_label_4
_geom_torsion
_geom_torsion_site_symmetry_1
_geom_torsion_site_symmetry_2
_geom_torsion_site_symmetry_3
_geom_torsion_site_symmetry_4
_geom_torsion_publ_flag
? ? ? ? ? ? ? ? ? ?
